data_7221945
loop_
_publ_author_name
'Mengyan Yin'
'Yangai Liu'
'Lefu Mei'
'Maxim S. Molokeev'
'Zhaohui Huang'
'Minghao Fang'

_publ_section_title
;
 Preparation, crystal structure and up-conversion luminescence of Er3+,
 Yb3+ co-doped Gd2(WO4)3
;
_journal_issue 0
_journal_name_full 'RSC Advances'
_journal_page_first 73077
_journal_page_last 73082
_journal_paper_doi 10.1039/C5RA12959A
_journal_volume 5
_journal_year 2015
_chemical_formula_moiety 'Er0.24 Gd6.96 O48 W12 Yb0.80'
_chemical_formula_sum 'Er0.24 Gd6.96 O48 W12 Yb0.8'
_chemical_formula_weight 4247.11
_space_group_IT_number 15
_symmetry_cell_setting monoclinic
_symmetry_space_group_name_Hall '-C 2yc'
_symmetry_space_group_name_H-M 'C 1 2/c 1'
_cell_angle_alpha 90
_cell_angle_beta 109.7436(19)
_cell_angle_gamma 90
_cell_formula_units_Z 1
_cell_length_a 7.65407(21)
_cell_length_b 11.41403(28)
_cell_length_c 11.39088(33)
_cell_measurement_temperature 300
_cell_volume 936.65(5)
_diffrn_ambient_temperature 300
_diffrn_measurement_device_type
;
D8 ADVANCE Bruker
;
_diffrn_radiation_monochromator none
_diffrn_radiation_probe x-ray
_diffrn_radiation_type
;
 Cu K\a~1~~2~
;
_exptl_absorpt_coefficient_mu 148.509
_exptl_crystal_density_diffrn 7.529706
_pd_char_colour
;
colourless
;
_pd_meas_2theta_range_inc 0.02
_pd_meas_2theta_range_max 100
_pd_meas_2theta_range_min 5
_pd_meas_scan_method step
_pd_proc_ls_pref_orient_corr
;
Anisotropic model of PO. Spherical harmonics 6 ordrer.
 Jarvinen (1993). Application of symmetrized harmonics expansion to correction
of the preferred orientation effect. - J. Appl. Cryst. 26 p525-531.
;
_pd_proc_ls_profile_function PearsonVII
_pd_proc_ls_prof_R_factor 8.672
_pd_proc_ls_prof_wR_expected 4.827
_pd_proc_ls_prof_wR_factor 12.658
_pd_proc_number_of_points 4750
_pd_spec_mount_mode reflection
_refine_ls_goodness_of_fit_all 2.622
_refine_ls_R_I_factor 3.35
_refine_ls_shift/su_max 0.01000
_cod_data_source_file Gd2WO43_Er0p03_Yb0p1.cif
_cod_data_source_block a
_cod_original_cell_volume 936.650(46)
_cod_original_sg_symbol_Hall
;
-C 2yc
;
_cod_original_sg_symbol_H-M C2/c
_cod_original_formula_sum
;
Er0.24 Gd6.96 O48 W12 Yb0.80
;
_cod_database_code 7221945
_cod_database_fobs_code 7221945

loop_
_symmetry_equiv_pos_as_xyz
'x, y, z'
'-x, -y, -z'
'-x, y, -z+1/2'
'-x+1/2, -y+1/2, -z'
'-x+1/2, y+1/2, -z+1/2'
'x, -y, z+1/2'
'x+1/2, -y+1/2, z+1/2'
'x+1/2, y+1/2, z'

loop_
_atom_site_label
_atom_site_type_symbol
_atom_site_fract_x
_atom_site_fract_y
_atom_site_fract_z
_atom_site_occupancy
_atom_site_B_iso_or_equiv
Gd Gd 0.32724(96) 0.37863(38) 0.40691(34) 0.87 0.27(30)
Yb1 Yb 0.32724(96) 0.37863(38) 0.40691(34) 0.1 0.27(30)
Er1 Er 0.32724(96) 0.37863(38) 0.40691(34) 0.03 0.27(30)
W1 W 0 0.13272(31) 0.25 1 0.55(31)
W2 W 0.15362(71) 0.39207(24) 0.05161(21) 1 0.31(30)
O1 O 0.1675(56) 0.0468(22) 0.2228(36) 1 1.50(46)
O2 O 0.1255(62) 0.2124(29) 0.3836(37) 1 1.50(46)
O3 O 0.2234(62) 0.3244(25) 0.1994(33) 1 1.50(46)
O4 O 0.3655(71) 0.4494(28) 0.0404(34) 1 1.50(46)
O5 O 0.0595(72) 0.4634(26) 0.4231(42) 1 1.50(46)
O6 O 0.4415(62) 0.2096(25) 0.0604(42) 1 1.50(46)

loop_
_diffrn_radiation_wavelength
_diffrn_radiation_wavelength_wt
1.5406 1.0000
1.5443 0.5000

loop_
_geom_angle_atom_site_label_1
_geom_angle_atom_site_label_2
_geom_angle_atom_site_label_3
_geom_angle
_geom_angle_site_symmetry_1
_geom_angle_site_symmetry_3
O1 Gd O2 134.3(29) 5_555 1_555
O1 Gd O2 151.2(57) 5_555 4_556
O1 Gd O3 70.1(16) 5_555 1_555
O1 Gd O4 70.4(16) 5_555 3_655
O1 Gd O4 73.8(14) 5_555 6_565
O1 Gd O5 85.2(11) 5_555 1_555
O1 Gd O6 122.1(20) 5_555 3_655
O2 Gd O2 70.1(17) 1_555 4_556
O2 Gd O3 71.9(16) 1_555 1_555
O2 Gd O4 147.6(52) 1_555 3_655
O2 Gd O4 129.9(28) 1_555 6_565
O2 Gd O5 77.7(14) 1_555 1_555
O2 Gd O6 78.9(12) 1_555 3_655
O2 Gd O3 138.6(39) 4_556 1_555
O2 Gd O4 95.1(12) 4_556 3_655
O2 Gd O4 78.1(14) 4_556 6_565
O2 Gd O5 86.8(13) 4_556 1_555
O2 Gd O6 71.3(16) 4_556 3_655
O3 Gd O4 108.7(17) 1_555 3_655
O3 Gd O4 141.4(40) 1_555 6_565
O3 Gd O5 100.6(15) 1_555 1_555
O3 Gd O6 85.9(13) 1_555 3_655
O4 Gd O4 70.6(17) 3_655 6_565
O4 Gd O5 131.6(34) 3_655 1_555
O4 Gd O6 69.1(17) 3_655 3_655
O4 Gd O5 62.6(21) 6_565 1_555
O4 Gd O6 125.8(24) 6_565 3_655
O5 Gd O6 152.3(58) 1_555 3_655
O1 W1 O1 110.6(17) 1_555 3_555
O1 W1 O2 103.2(18) 1_555 1_555
O1 W1 O2 111.2(20) 1_555 3_555
O2 W1 O2 117.6(25) 1_555 3_555
O3 W2 O4 103.8(18) 1_555 1_555
O3 W2 O5 92.3(17) 1_555 3_555
O3 W2 O6 109.5(22) 1_555 4_555
O4 W2 O5 133.4(38) 1_555 3_555
O4 W2 O5 77.1(17) 1_555 6_564
O4 W2 O6 111.4(21) 1_555 4_555
O5 W2 O5 71.1(19) 3_555 6_564
O5 W2 O6 103.4(18) 3_555 4_555
O5 W2 O6 93.1(16) 6_564 4_555

loop_
_geom_bond_atom_site_label_1
_geom_bond_atom_site_label_2
_geom_bond_distance
_geom_bond_site_symmetry_2
Gd O1 2.431(31) 5_555
Gd O2 2.404(34) .
Gd O2 2.514(39) 4_556
Gd O3 2.309(35) .
Gd O4 2.364(40) 3_655
Gd O4 2.439(34) 6_565
Gd O5 2.329(38) .
Gd O6 2.559(31) 3_655
W1 O1 1.723(28) .
W1 O2 1.754(38) .
W2 O3 1.763(34) .
W2 O4 1.793(40) .
W2 O5 1.930(38) 3_555
W2 O6 1.696(38) 4_555

_cod_duplicate_entry 1529481
